data_7005383
loop_
_publ_author_name
'Jimenez-Rodriguez, Cristina'
'Pogorzelec, Peter J.'
'Eastham, Graham R.'
'Slawin, Alexandra M. Z.'
'Cole-Hamilton, David J.'

_publ_section_title
;
 Rhodium catalysed methanol carbonylation in the presence of
 bis(ditertiarybutylphosphinomethyl)benzene
;
_journal_issue 37
_journal_name_full 'Dalton Transactions'
_journal_page_first 4160
_journal_paper_doi 10.1039/b701582h
_journal_year 2007
_chemical_formula_sum 'C25 H44 I O P2 Rh'
_chemical_formula_weight 652.35
_chemical_name_systematic
;
?
;
_space_group_IT_number 2
_symmetry_cell_setting triclinic
_symmetry_space_group_name_Hall '-P 1'
_symmetry_space_group_name_H-M 'P -1'
_atom_sites_solution_hydrogens geom
_atom_sites_solution_primary direct
_atom_sites_solution_secondary difmap
_audit_creation_method SHELXL-97
_cell_angle_alpha 102.122(2)
_cell_angle_beta 106.790(2)
_cell_angle_gamma 100.582(2)
_cell_formula_units_Z 4
_cell_length_a 12.2158(12)
_cell_length_b 12.7064(13)
_cell_length_c 19.6855(19)
_cell_measurement_reflns_used 132
_cell_measurement_temperature 125(2)
_cell_measurement_theta_max 28
_cell_measurement_theta_min 12
_cell_volume 2760.9(5)
_computing_cell_refinement 'Bruker SMART'
_computing_data_collection 'Bruker SMART'
_computing_data_reduction 'Bruker SHELXTL'
_computing_molecular_graphics 'Bruker SHELXTL'
_computing_publication_material 'Bruker SHELXTL'
_computing_structure_refinement 'SHELXL-97 (Sheldrick, 1997)'
_computing_structure_solution 'SHELXS-97 (Sheldrick, 1990)'
_diffrn_ambient_temperature 125(2)
_diffrn_detector_area_resol_mean 0.83
_diffrn_measured_fraction_theta_full 0.969
_diffrn_measured_fraction_theta_max 0.969
_diffrn_measurement_device_type 'CCD area detector'
_diffrn_measurement_method 'phi and omega scans'
_diffrn_radiation_monochromator graphite
_diffrn_radiation_source 'fine-focus sealed tube'
_diffrn_radiation_type MoK\a
_diffrn_radiation_wavelength 0.71073
_diffrn_reflns_av_R_equivalents 0.0340
_diffrn_reflns_av_sigmaI/netI 0.0524
_diffrn_reflns_limit_h_max 11
_diffrn_reflns_limit_h_min -14
_diffrn_reflns_limit_k_max 14
_diffrn_reflns_limit_k_min -15
_diffrn_reflns_limit_l_max 23
_diffrn_reflns_limit_l_min -23
_diffrn_reflns_number 16256
_diffrn_reflns_theta_full 25.44
_diffrn_reflns_theta_max 25.44
_diffrn_reflns_theta_min 1.76
_exptl_absorpt_coefficient_mu 1.867
_exptl_absorpt_correction_T_max 1.00000
_exptl_absorpt_correction_T_min 0.746379
_exptl_absorpt_correction_type multi-scan
_exptl_crystal_colour yellow
_exptl_crystal_density_diffrn 1.569
_exptl_crystal_density_method 'not measured'
_exptl_crystal_description plate
_exptl_crystal_F_000 1320
_exptl_crystal_size_max .1
_exptl_crystal_size_mid .1
_exptl_crystal_size_min .01
_refine_diff_density_max 1.461
_refine_diff_density_min -1.973
_refine_diff_density_rms 0.153
_refine_ls_extinction_method none
_refine_ls_goodness_of_fit_ref 0.966
_refine_ls_hydrogen_treatment constr
_refine_ls_matrix_type full
_refine_ls_number_parameters 541
_refine_ls_number_reflns 9905
_refine_ls_number_restraints 0
_refine_ls_restrained_S_all 0.966
_refine_ls_R_factor_all 0.0619
_refine_ls_R_factor_gt 0.0430
_refine_ls_shift/su_max 0.010
_refine_ls_shift/su_mean 0.000
_refine_ls_structure_factor_coef Fsqd
_refine_ls_weighting_details 'calc w=1/[\s^2^(Fo^2^)+(0.0684P)^2^+0.0000P] where P=(Fo^2^+2Fc^2^)/3'
_refine_ls_weighting_scheme calc
_refine_ls_wR_factor_gt 0.0997
_refine_ls_wR_factor_ref 0.1070
_reflns_number_gt 7581
_reflns_number_total 9905
_reflns_threshold_expression >2sigma(I)
_cod_data_source_file b701582h.txt
_cod_data_source_block Rh(DTBPMP)(CO)I
_cod_depositor_comments
;
The following automatic conversions were performed:
'_symmetry_cell_setting' value 'Triclinic' changed to 'triclinic'
according to '/home/saulius/struct/CIF-dictionaries/cif_core.dic'
dictionary named 'cif_core.dic' version 2.4.1 from 2010-06-29.

Automatic conversion script
Id: cif_fix_enum 1527 2010-12-29 10:47:43Z saulius 
;
_cod_original_sg_symbol_H-M P-1
_cod_database_code 7005383

loop_
_symmetry_equiv_pos_as_xyz
'x, y, z'
'-x, -y, -z'

loop_
_atom_site_label
_atom_site_type_symbol
_atom_site_fract_x
_atom_site_fract_y
_atom_site_fract_z
_atom_site_U_iso_or_equiv
_atom_site_adp_type
_atom_site_occupancy
_atom_site_symmetry_multiplicity
_atom_site_calc_flag
_atom_site_refinement_flags
_atom_site_disorder_assembly
_atom_site_disorder_group
Rh1 Rh 1.50513(4) 0.16237(3) 0.23804(2) 0.01376(10) Uani 1 1 d . . .
I1 I 1.73766(3) 0.26746(3) 0.313956(18) 0.02012(10) Uani 1 1 d . . .
P1 P 1.44231(12) 0.19512(11) 0.34600(7) 0.0142(3) Uani 1 1 d . . .
C1 C 1.3018(5) 0.1046(4) 0.3427(3) 0.0174(11) Uani 1 1 d . . .
H1A H 1.3150 0.0296 0.3404 0.021 Uiso 1 1 calc R . .
H1B H 1.2933 0.1322 0.3914 0.021 Uiso 1 1 calc R . .
C2 C 1.1820(5) 0.0870(4) 0.2856(3) 0.0169(11) Uani 1 1 d . . .
C3 C 1.1466(5) 0.0135(4) 0.2145(3) 0.0168(11) Uani 1 1 d . . .
C4 C 1.0270(5) -0.0144(5) 0.1696(3) 0.0246(12) Uani 1 1 d . . .
H4A H 1.0020 -0.0665 0.1223 0.029 Uiso 1 1 calc R . .
C5 C 0.9441(5) 0.0313(5) 0.1919(3) 0.0282(13) Uani 1 1 d . . .
H5A H 0.8639 0.0117 0.1602 0.034 Uiso 1 1 calc R . .
C6 C 0.9804(5) 0.1069(5) 0.2619(3) 0.0285(13) Uani 1 1 d . . .
H6A H 0.9256 0.1405 0.2781 0.034 Uiso 1 1 calc R . .
C7 C 1.0965(5) 0.1320(4) 0.3072(3) 0.0228(12) Uani 1 1 d . . .
H7A H 1.1199 0.1819 0.3552 0.027 Uiso 1 1 calc R . .
C8 C 1.2300(5) -0.0445(4) 0.1883(3) 0.0182(11) Uani 1 1 d . . .
H8A H 1.1800 -0.1114 0.1475 0.022 Uiso 1 1 calc R . .
H8B H 1.2721 -0.0718 0.2293 0.022 Uiso 1 1 calc R . .
P2 P 1.34461(12) 0.02451(11) 0.15569(7) 0.0158(3) Uani 1 1 d . . .
C9 C 1.5415(5) 0.1746(5) 0.4353(3) 0.0213(12) Uani 1 1 d . . .
C10 C 1.4776(5) 0.1498(5) 0.4896(3) 0.0278(13) Uani 1 1 d . . .
H10A H 1.5341 0.1403 0.5332 0.042 Uiso 1 1 calc R . .
H10B H 1.4133 0.0813 0.4653 0.042 Uiso 1 1 calc R . .
H10C H 1.4448 0.2120 0.5047 0.042 Uiso 1 1 calc R . .
C11 C 1.6479(5) 0.2766(5) 0.4794(3) 0.0244(12) Uani 1 1 d . . .
H11A H 1.6955 0.2620 0.5241 0.037 Uiso 1 1 calc R . .
H11B H 1.6191 0.3422 0.4933 0.037 Uiso 1 1 calc R . .
H11C H 1.6966 0.2904 0.4489 0.037 Uiso 1 1 calc R . .
C12 C 1.5866(5) 0.0741(5) 0.4099(3) 0.0242(12) Uani 1 1 d . . .
H12A H 1.6382 0.0589 0.4531 0.036 Uiso 1 1 calc R . .
H12B H 1.6315 0.0901 0.3776 0.036 Uiso 1 1 calc R . .
H12C H 1.5192 0.0088 0.3827 0.036 Uiso 1 1 calc R . .
C13 C 1.4181(5) 0.3400(4) 0.3615(3) 0.0193(11) Uani 1 1 d . . .
C14 C 1.3317(5) 0.3427(5) 0.2877(3) 0.0242(12) Uani 1 1 d . . .
H14A H 1.3164 0.4165 0.2928 0.036 Uiso 1 1 calc R . .
H14B H 1.2572 0.2860 0.2744 0.036 Uiso 1 1 calc R . .
H14C H 1.3668 0.3274 0.2489 0.036 Uiso 1 1 calc R . .
C15 C 1.3680(6) 0.3701(5) 0.4238(3) 0.0280(13) Uani 1 1 d . . .
H15A H 1.3581 0.4459 0.4294 0.042 Uiso 1 1 calc R . .
H15B H 1.4228 0.3663 0.4701 0.042 Uiso 1 1 calc R . .
H15C H 1.2911 0.3174 0.4117 0.042 Uiso 1 1 calc R . .
C16 C 1.5327(5) 0.4297(4) 0.3778(3) 0.0228(12) Uani 1 1 d . . .
H16A H 1.5170 0.5035 0.3857 0.034 Uiso 1 1 calc R . .
H16B H 1.5609 0.4158 0.3357 0.034 Uiso 1 1 calc R . .
H16C H 1.5933 0.4271 0.4222 0.034 Uiso 1 1 calc R . .
C17 C 1.2538(5) 0.0559(5) 0.0694(3) 0.0260(13) Uani 1 1 d . . .
C18 C 1.2057(7) 0.1559(5) 0.0958(3) 0.0421(18) Uani 1 1 d . . .
H18A H 1.1582 0.1746 0.0529 0.063 Uiso 1 1 calc R . .
H18B H 1.2722 0.2204 0.1265 0.063 Uiso 1 1 calc R . .
H18C H 1.1563 0.1360 0.1249 0.063 Uiso 1 1 calc R . .
C19 C 1.1493(6) -0.0416(5) 0.0182(3) 0.0372(16) Uani 1 1 d . . .
H19A H 1.1068 -0.0201 -0.0250 0.056 Uiso 1 1 calc R . .
H19B H 1.0955 -0.0614 0.0447 0.056 Uiso 1 1 calc R . .
H19C H 1.1784 -0.1059 0.0019 0.056 Uiso 1 1 calc R . .
C20 C 1.3289(7) 0.0940(10) 0.0240(4) 0.084(4) Uani 1 1 d . . .
H20A H 1.2780 0.1086 -0.0197 0.127 Uiso 1 1 calc R . .
H20B H 1.3659 0.0355 0.0084 0.127 Uiso 1 1 calc R . .
H20C H 1.3905 0.1624 0.0543 0.127 Uiso 1 1 calc R . .
C21 C 1.4035(5) -0.1018(5) 0.1291(3) 0.0257(13) Uani 1 1 d . . .
C22 C 1.3101(7) -0.2111(6) 0.0869(4) 0.064(3) Uani 1 1 d . . .
H22A H 1.3489 -0.2703 0.0757 0.096 Uiso 1 1 calc R . .
H22B H 1.2588 -0.2034 0.0407 0.096 Uiso 1 1 calc R . .
H22C H 1.2624 -0.2302 0.1171 0.096 Uiso 1 1 calc R . .
C23 C 1.4819(12) -0.0822(8) 0.0838(7) 0.129(6) Uani 1 1 d . . .
H23A H 1.5108 -0.1482 0.0714 0.193 Uiso 1 1 calc R . .
H23B H 1.5494 -0.0175 0.1124 0.193 Uiso 1 1 calc R . .
H23C H 1.4366 -0.0681 0.0383 0.193 Uiso 1 1 calc R . .
C24 C 1.4762(7) -0.1182(6) 0.2005(4) 0.054(2) Uani 1 1 d . . .
H24A H 1.5088 -0.1822 0.1896 0.082 Uiso 1 1 calc R . .
H24B H 1.4259 -0.1321 0.2301 0.082 Uiso 1 1 calc R . .
H24C H 1.5412 -0.0511 0.2281 0.082 Uiso 1 1 calc R . .
C25 C 1.5609(5) 0.1789(5) 0.1621(3) 0.0266(13) Uani 1 1 d . . .
O25 O 1.6023(4) 0.1997(4) 0.1208(2) 0.0492(13) Uani 1 1 d . . .
Rh31 Rh 2.02312(4) 0.70226(3) 0.29843(2) 0.01585(11) Uani 1 1 d . . .
I31 I 2.24627(3) 0.71979(3) 0.29153(2) 0.03025(11) Uani 1 1 d . . .
P31 P 1.92167(12) 0.54202(11) 0.18921(7) 0.0143(3) Uani 1 1 d . . .
C31 C 1.7730(4) 0.4558(4) 0.1742(3) 0.0158(11) Uani 1 1 d . . .
H31A H 1.7514 0.3968 0.1273 0.019 Uiso 1 1 calc R . .
H31B H 1.7834 0.4177 0.2138 0.019 Uiso 1 1 calc R . .
C32 C 1.6649(5) 0.4981(4) 0.1707(3) 0.0184(11) Uani 1 1 d . . .
C33 C 1.6493(4) 0.5564(4) 0.2346(3) 0.0172(11) Uani 1 1 d . . .
C34 C 1.5382(5) 0.5784(5) 0.2277(3) 0.0239(12) Uani 1 1 d . . .
H34A H 1.5246 0.6146 0.2707 0.029 Uiso 1 1 calc R . .
C35 C 1.4479(5) 0.5486(5) 0.1597(3) 0.0287(14) Uani 1 1 d . . .
H35A H 1.3749 0.5669 0.1564 0.034 Uiso 1 1 calc R . .
C36 C 1.4645(5) 0.4928(5) 0.0977(3) 0.0311(14) Uani 1 1 d . . .
H36A H 1.4029 0.4718 0.0511 0.037 Uiso 1 1 calc R . .
C37 C 1.5713(5) 0.4669(5) 0.1030(3) 0.0240(12) Uani 1 1 d . . .
H37A H 1.5816 0.4270 0.0597 0.029 Uiso 1 1 calc R . .
C38 C 1.7411(5) 0.5820(4) 0.3107(3) 0.0170(11) Uani 1 1 d . . .
H38A H 1.7690 0.5139 0.3126 0.020 Uiso 1 1 calc R . .
H38B H 1.6983 0.5910 0.3463 0.020 Uiso 1 1 calc R . .
P32 P 1.87500(12) 0.70015(11) 0.34803(7) 0.0152(3) Uani 1 1 d . . .
C39 C 1.9982(5) 0.4224(4) 0.1850(3) 0.0192(11) Uani 1 1 d . . .
C40 C 1.9165(5) 0.3068(5) 0.1387(3) 0.0278(13) Uani 1 1 d . . .
H40A H 1.9628 0.2514 0.1395 0.042 Uiso 1 1 calc R . .
H40B H 1.8804 0.3082 0.0876 0.042 Uiso 1 1 calc R . .
H40C H 1.8542 0.2869 0.1594 0.042 Uiso 1 1 calc R . .
C41 C 2.1026(5) 0.4427(5) 0.1557(3) 0.0260(13) Uani 1 1 d . . .
H41A H 2.1378 0.3793 0.1546 0.039 Uiso 1 1 calc R . .
H41B H 2.1625 0.5109 0.1883 0.039 Uiso 1 1 calc R . .
H41C H 2.0736 0.4508 0.1057 0.039 Uiso 1 1 calc R . .
C42 C 2.0452(5) 0.4188(5) 0.2657(3) 0.0215(12) Uani 1 1 d . . .
H42A H 2.0858 0.3593 0.2683 0.032 Uiso 1 1 calc R . .
H42B H 1.9789 0.4042 0.2839 0.032 Uiso 1 1 calc R . .
H42C H 2.1009 0.4905 0.2962 0.032 Uiso 1 1 calc R . .
C43 C 1.8986(5) 0.5919(4) 0.1031(3) 0.0183(11) Uani 1 1 d . . .
C44 C 1.8219(5) 0.6746(5) 0.1075(3) 0.0246(13) Uani 1 1 d . . .
H44A H 1.8080 0.7022 0.0636 0.037 Uiso 1 1 calc R . .
H44B H 1.8630 0.7374 0.1519 0.037 Uiso 1 1 calc R . .
H44C H 1.7460 0.6370 0.1096 0.037 Uiso 1 1 calc R . .
C45 C 1.8390(5) 0.4950(4) 0.0318(3) 0.0229(12) Uani 1 1 d . . .
H45A H 1.8288 0.5243 -0.0112 0.034 Uiso 1 1 calc R . .
H45B H 1.7614 0.4560 0.0311 0.034 Uiso 1 1 calc R . .
H45C H 1.8889 0.4429 0.0302 0.034 Uiso 1 1 calc R . .
C46 C 2.0164(5) 0.6569(5) 0.1014(3) 0.0240(12) Uani 1 1 d . . .
H46A H 2.0021 0.6815 0.0564 0.036 Uiso 1 1 calc R . .
H46B H 2.0705 0.6086 0.1020 0.036 Uiso 1 1 calc R . .
H46C H 2.0519 0.7221 0.1448 0.036 Uiso 1 1 calc R . .
C47 C 1.8120(5) 0.8265(4) 0.3529(3) 0.0218(12) Uani 1 1 d . . .
C48 C 1.7575(5) 0.8279(5) 0.2726(3) 0.0287(14) Uani 1 1 d . . .
H48A H 1.7233 0.8917 0.2715 0.043 Uiso 1 1 calc R . .
H48B H 1.6954 0.7587 0.2451 0.043 Uiso 1 1 calc R . .
H48C H 1.8192 0.8341 0.2499 0.043 Uiso 1 1 calc R . .
C49 C 1.7211(6) 0.8235(6) 0.3922(4) 0.0420(17) Uani 1 1 d . . .
H49A H 1.6920 0.8906 0.3933 0.063 Uiso 1 1 calc R . .
H49B H 1.7582 0.8209 0.4429 0.063 Uiso 1 1 calc R . .
H49C H 1.6546 0.7573 0.3657 0.063 Uiso 1 1 calc R . .
C50 C 1.9073(6) 0.9381(5) 0.3905(3) 0.0329(15) Uani 1 1 d . . .
H50A H 1.8693 0.9997 0.3916 0.049 Uiso 1 1 calc R . .
H50B H 1.9618 0.9457 0.3627 0.049 Uiso 1 1 calc R . .
H50C H 1.9515 0.9400 0.4411 0.049 Uiso 1 1 calc R . .
C51 C 1.9364(5) 0.6775(4) 0.4439(3) 0.0193(11) Uani 1 1 d . . .
C52 C 1.8414(5) 0.6275(5) 0.4735(3) 0.0274(13) Uani 1 1 d . . .
H52A H 1.8797 0.6187 0.5223 0.041 Uiso 1 1 calc R . .
H52B H 1.7940 0.5546 0.4395 0.041 Uiso 1 1 calc R . .
H52C H 1.7898 0.6774 0.4775 0.041 Uiso 1 1 calc R . .
C53 C 2.0142(6) 0.7860(5) 0.5027(3) 0.0296(14) Uani 1 1 d . . .
H53A H 2.0433 0.7708 0.5505 0.044 Uiso 1 1 calc R . .
H53B H 1.9673 0.8405 0.5064 0.044 Uiso 1 1 calc R . .
H53C H 2.0815 0.8160 0.4886 0.044 Uiso 1 1 calc R . .
C54 C 2.0113(5) 0.5953(5) 0.4361(3) 0.0234(12) Uani 1 1 d . . .
H54A H 2.0446 0.5808 0.4838 0.035 Uiso 1 1 calc R . .
H54B H 2.0757 0.6267 0.4200 0.035 Uiso 1 1 calc R . .
H54C H 1.9616 0.5253 0.3993 0.035 Uiso 1 1 calc R . .
C55 C 2.1146(7) 0.8395(5) 0.3684(3) 0.0289(14) Uani 1 1 d . . .
O55 O 2.1697(4) 0.9175(4) 0.4050(2) 0.0370(11) Uani 1 1 d . . .

loop_
_atom_site_aniso_label
_atom_site_aniso_U_11
_atom_site_aniso_U_22
_atom_site_aniso_U_33
_atom_site_aniso_U_23
_atom_site_aniso_U_13
_atom_site_aniso_U_12
Rh1 0.0101(2) 0.0166(2) 0.0132(2) 0.00407(15) 0.00241(16) 0.00283(16)
I1 0.01135(19) 0.0263(2) 0.02152(18) 0.00835(14) 0.00303(14) 0.00419(15)
P1 0.0100(7) 0.0185(7) 0.0128(6) 0.0054(5) 0.0016(5) 0.0031(5)
C1 0.014(3) 0.019(3) 0.016(3) 0.005(2) 0.002(2) 0.001(2)
C2 0.014(3) 0.018(3) 0.021(3) 0.010(2) 0.006(2) 0.003(2)
C3 0.014(3) 0.017(3) 0.018(3) 0.008(2) 0.004(2) 0.002(2)
C4 0.014(3) 0.035(3) 0.023(3) 0.012(2) 0.003(2) 0.004(3)
C5 0.015(3) 0.045(4) 0.026(3) 0.016(3) 0.002(3) 0.010(3)
C6 0.019(3) 0.031(3) 0.042(4) 0.016(3) 0.013(3) 0.013(3)
C7 0.016(3) 0.024(3) 0.027(3) 0.006(2) 0.005(2) 0.004(2)
C8 0.016(3) 0.017(3) 0.021(3) 0.004(2) 0.006(2) 0.001(2)
P2 0.0108(7) 0.0196(7) 0.0137(6) 0.0028(5) 0.0015(5) 0.0021(6)
C9 0.021(3) 0.029(3) 0.013(3) 0.010(2) 0.002(2) 0.006(2)
C10 0.020(3) 0.043(4) 0.021(3) 0.016(3) 0.005(3) 0.007(3)
C11 0.017(3) 0.037(3) 0.016(3) 0.008(2) 0.001(2) 0.004(3)
C12 0.020(3) 0.028(3) 0.026(3) 0.013(2) 0.004(3) 0.008(3)
C13 0.019(3) 0.018(3) 0.021(3) 0.006(2) 0.005(2) 0.006(2)
C14 0.017(3) 0.023(3) 0.029(3) 0.007(2) 0.001(2) 0.005(2)
C15 0.030(4) 0.023(3) 0.029(3) 0.000(2) 0.015(3) 0.004(3)
C16 0.020(3) 0.020(3) 0.029(3) 0.008(2) 0.007(3) 0.007(2)
C17 0.025(3) 0.037(3) 0.013(3) 0.007(2) 0.003(2) 0.007(3)
C18 0.060(5) 0.030(4) 0.033(4) 0.016(3) 0.003(3) 0.018(3)
C19 0.026(4) 0.038(4) 0.027(3) -0.001(3) -0.016(3) 0.013(3)
C20 0.037(5) 0.194(11) 0.047(5) 0.083(6) 0.019(4) 0.026(6)
C21 0.022(3) 0.027(3) 0.028(3) 0.004(2) 0.010(3) 0.007(3)
C22 0.058(6) 0.026(4) 0.063(5) -0.020(3) -0.028(4) 0.019(4)
C23 0.232(16) 0.066(6) 0.227(14) 0.082(8) 0.213(14) 0.103(9)
C24 0.050(5) 0.060(5) 0.049(4) 0.000(4) -0.001(4) 0.049(4)
C25 0.019(3) 0.033(3) 0.017(3) 0.003(2) 0.004(3) -0.009(3)
O25 0.043(3) 0.059(3) 0.026(2) -0.005(2) 0.016(2) -0.021(2)
Rh31 0.0112(2) 0.0195(2) 0.0148(2) 0.00633(16) 0.00149(17) 0.00207(17)
I31 0.0145(2) 0.0460(3) 0.0264(2) 0.01100(17) 0.00344(16) 0.00343(17)
P31 0.0094(7) 0.0187(7) 0.0135(6) 0.0043(5) 0.0017(5) 0.0041(5)
C31 0.009(3) 0.016(3) 0.015(3) -0.001(2) -0.001(2) 0.000(2)
C32 0.010(3) 0.022(3) 0.021(3) 0.009(2) 0.003(2) -0.002(2)
C33 0.006(3) 0.020(3) 0.021(3) 0.006(2) -0.001(2) 0.001(2)
C34 0.017(3) 0.027(3) 0.031(3) 0.010(2) 0.010(3) 0.008(2)
C35 0.011(3) 0.040(4) 0.036(3) 0.017(3) 0.001(3) 0.014(3)
C36 0.014(3) 0.045(4) 0.032(3) 0.017(3) 0.002(3) 0.006(3)
C37 0.017(3) 0.033(3) 0.016(3) 0.006(2) -0.001(2) 0.005(3)
C38 0.013(3) 0.021(3) 0.014(2) 0.003(2) 0.003(2) 0.002(2)
P32 0.0138(7) 0.0167(7) 0.0133(6) 0.0041(5) 0.0021(5) 0.0039(6)
C39 0.018(3) 0.022(3) 0.022(3) 0.006(2) 0.008(2) 0.012(2)
C40 0.030(4) 0.025(3) 0.028(3) 0.004(2) 0.008(3) 0.014(3)
C41 0.022(3) 0.036(3) 0.026(3) 0.011(3) 0.010(3) 0.016(3)
C42 0.016(3) 0.029(3) 0.023(3) 0.014(2) 0.005(2) 0.009(2)
C43 0.019(3) 0.023(3) 0.012(2) 0.006(2) 0.003(2) 0.006(2)
C44 0.024(3) 0.033(3) 0.024(3) 0.017(3) 0.011(3) 0.011(3)
C45 0.019(3) 0.025(3) 0.019(3) 0.007(2) 0.000(2) 0.003(2)
C46 0.023(3) 0.030(3) 0.020(3) 0.010(2) 0.007(2) 0.004(3)
C47 0.021(3) 0.020(3) 0.027(3) 0.007(2) 0.006(3) 0.014(2)
C48 0.025(3) 0.022(3) 0.031(3) 0.008(2) -0.004(3) 0.006(3)
C49 0.047(5) 0.038(4) 0.056(4) 0.014(3) 0.033(4) 0.022(3)
C50 0.039(4) 0.020(3) 0.029(3) 0.005(3) -0.002(3) 0.005(3)
C51 0.015(3) 0.025(3) 0.015(3) 0.006(2) 0.002(2) 0.004(2)
C52 0.026(3) 0.035(3) 0.022(3) 0.010(3) 0.008(3) 0.005(3)
C53 0.033(4) 0.026(3) 0.018(3) 0.003(2) -0.006(3) 0.004(3)
C54 0.019(3) 0.030(3) 0.021(3) 0.014(2) 0.000(2) 0.007(3)
C55 0.053(5) 0.027(3) 0.016(3) 0.013(3) 0.015(3) 0.020(3)
O55 0.020(2) 0.045(3) 0.037(3) 0.021(2) 0.002(2) -0.012(2)

loop_
_atom_type_symbol
_atom_type_description
_atom_type_scat_dispersion_real
_atom_type_scat_dispersion_imag
_atom_type_scat_source
C C 0.0033 0.0016 'International Tables Vol C Tables 4.2.6.8 and 6.1.1.4'
H H 0.0000 0.0000 'International Tables Vol C Tables 4.2.6.8 and 6.1.1.4'
O O 0.0106 0.0060 'International Tables Vol C Tables 4.2.6.8 and 6.1.1.4'
P P 0.1023 0.0942 'International Tables Vol C Tables 4.2.6.8 and 6.1.1.4'
Rh Rh -1.1178 0.9187 'International Tables Vol C Tables 4.2.6.8 and 6.1.1.4'
I I -0.4742 1.8119 'International Tables Vol C Tables 4.2.6.8 and 6.1.1.4'

loop_
_geom_angle_atom_site_label_1
_geom_angle_atom_site_label_2
_geom_angle_atom_site_label_3
_geom_angle
_geom_angle_site_symmetry_1
_geom_angle_site_symmetry_3
_geom_angle_publ_flag
C25 Rh1 P2 89.87(17) . . ?
C25 Rh1 P1 164.52(19) . . ?
P2 Rh1 P1 100.28(5) . . ?
C25 Rh1 I1 78.65(17) . . ?
P2 Rh1 I1 157.42(4) . . ?
P1 Rh1 I1 95.32(3) . . ?
C1 P1 C13 104.3(2) . . ?
C1 P1 C9 96.5(2) . . ?
C13 P1 C9 111.6(2) . . ?
C1 P1 Rh1 119.42(17) . . ?
C13 P1 Rh1 106.63(16) . . ?
C9 P1 Rh1 117.62(18) . . ?
C2 C1 P1 124.8(4) . . ?
C2 C1 H1A 106.1 . . ?
P1 C1 H1A 106.1 . . ?
C2 C1 H1B 106.1 . . ?
P1 C1 H1B 106.1 . . ?
H1A C1 H1B 106.3 . . ?
C3 C2 C7 118.1(5) . . ?
C3 C2 C1 122.2(5) . . ?
C7 C2 C1 119.0(5) . . ?
C2 C3 C4 118.5(5) . . ?
C2 C3 C8 121.9(5) . . ?
C4 C3 C8 119.3(5) . . ?
C5 C4 C3 122.4(5) . . ?
C5 C4 H4A 118.8 . . ?
C3 C4 H4A 118.8 . . ?
C4 C5 C6 118.8(5) . . ?
C4 C5 H5A 120.6 . . ?
C6 C5 H5A 120.6 . . ?
C7 C6 C5 119.2(6) . . ?
C7 C6 H6A 120.4 . . ?
C5 C6 H6A 120.4 . . ?
C6 C7 C2 122.8(5) . . ?
C6 C7 H7A 118.6 . . ?
C2 C7 H7A 118.6 . . ?
C3 C8 P2 123.2(4) . . ?
C3 C8 H8A 106.5 . . ?
P2 C8 H8A 106.5 . . ?
C3 C8 H8B 106.5 . . ?
P2 C8 H8B 106.5 . . ?
H8A C8 H8B 106.5 . . ?
C8 P2 C17 103.3(3) . . ?
C8 P2 C21 97.4(2) . . ?
C17 P2 C21 110.4(3) . . ?
C8 P2 Rh1 119.90(17) . . ?
C17 P2 Rh1 117.94(19) . . ?
C21 P2 Rh1 105.95(19) . . ?
C12 C9 C11 109.3(5) . . ?
C12 C9 C10 108.4(4) . . ?
C11 C9 C10 106.4(4) . . ?
C12 C9 P1 105.2(3) . . ?
C11 C9 P1 112.6(3) . . ?
C10 C9 P1 114.8(4) . . ?
C9 C10 H10A 109.5 . . ?
C9 C10 H10B 109.5 . . ?
H10A C10 H10B 109.5 . . ?
C9 C10 H10C 109.5 . . ?
H10A C10 H10C 109.5 . . ?
H10B C10 H10C 109.5 . . ?
C9 C11 H11A 109.5 . . ?
C9 C11 H11B 109.5 . . ?
H11A C11 H11B 109.5 . . ?
C9 C11 H11C 109.5 . . ?
H11A C11 H11C 109.5 . . ?
H11B C11 H11C 109.5 . . ?
C9 C12 H12A 109.5 . . ?
C9 C12 H12B 109.5 . . ?
H12A C12 H12B 109.5 . . ?
C9 C12 H12C 109.5 . . ?
H12A C12 H12C 109.5 . . ?
H12B C12 H12C 109.5 . . ?
C15 C13 C16 108.8(4) . . ?
C15 C13 C14 110.3(5) . . ?
C16 C13 C14 106.2(4) . . ?
C15 C13 P1 113.3(4) . . ?
C16 C13 P1 111.7(4) . . ?
C14 C13 P1 106.3(4) . . ?
C13 C14 H14A 109.5 . . ?
C13 C14 H14B 109.5 . . ?
H14A C14 H14B 109.5 . . ?
C13 C14 H14C 109.5 . . ?
H14A C14 H14C 109.5 . . ?
H14B C14 H14C 109.5 . . ?
C13 C15 H15A 109.5 . . ?
C13 C15 H15B 109.5 . . ?
H15A C15 H15B 109.5 . . ?
C13 C15 H15C 109.5 . . ?
H15A C15 H15C 109.5 . . ?
H15B C15 H15C 109.5 . . ?
C13 C16 H16A 109.5 . . ?
C13 C16 H16B 109.5 . . ?
H16A C16 H16B 109.5 . . ?
C13 C16 H16C 109.5 . . ?
H16A C16 H16C 109.5 . . ?
H16B C16 H16C 109.5 . . ?
C19 C17 C20 108.4(6) . . ?
C19 C17 C18 108.7(5) . . ?
C20 C17 C18 105.9(6) . . ?
C19 C17 P2 113.7(4) . . ?
C20 C17 P2 112.9(4) . . ?
C18 C17 P2 107.0(4) . . ?
C17 C18 H18A 109.5 . . ?
C17 C18 H18B 109.5 . . ?
H18A C18 H18B 109.5 . . ?
C17 C18 H18C 109.5 . . ?
H18A C18 H18C 109.5 . . ?
H18B C18 H18C 109.5 . . ?
C17 C19 H19A 109.5 . . ?
C17 C19 H19B 109.5 . . ?
H19A C19 H19B 109.5 . . ?
C17 C19 H19C 109.5 . . ?
H19A C19 H19C 109.5 . . ?
H19B C19 H19C 109.5 . . ?
C17 C20 H20A 109.5 . . ?
C17 C20 H20B 109.5 . . ?
H20A C20 H20B 109.5 . . ?
C17 C20 H20C 109.5 . . ?
H20A C20 H20C 109.5 . . ?
H20B C20 H20C 109.5 . . ?
C23 C21 C24 108.7(7) . . ?
C23 C21 C22 107.3(7) . . ?
C24 C21 C22 106.7(6) . . ?
C23 C21 P2 111.6(4) . . ?
C24 C21 P2 106.5(4) . . ?
C22 C21 P2 115.7(4) . . ?
C21 C22 H22A 109.5 . . ?
C21 C22 H22B 109.5 . . ?
H22A C22 H22B 109.5 . . ?
C21 C22 H22C 109.5 . . ?
H22A C22 H22C 109.5 . . ?
H22B C22 H22C 109.5 . . ?
C21 C23 H23A 109.5 . . ?
C21 C23 H23B 109.5 . . ?
H23A C23 H23B 109.5 . . ?
C21 C23 H23C 109.5 . . ?
H23A C23 H23C 109.5 . . ?
H23B C23 H23C 109.5 . . ?
C21 C24 H24A 109.5 . . ?
C21 C24 H24B 109.5 . . ?
H24A C24 H24B 109.5 . . ?
C21 C24 H24C 109.5 . . ?
H24A C24 H24C 109.5 . . ?
H24B C24 H24C 109.5 . . ?
O25 C25 Rh1 172.6(5) . . ?
C55 Rh31 P32 91.1(2) . . ?
C55 Rh31 P31 167.41(17) . . ?
P32 Rh31 P31 98.76(5) . . ?
C55 Rh31 I31 75.8(2) . . ?
P32 Rh31 I31 159.39(4) . . ?
P31 Rh31 I31 96.70(4) . . ?
C31 P31 C43 103.1(2) . . ?
C31 P31 C39 96.5(2) . . ?
C43 P31 C39 111.7(2) . . ?
C31 P31 Rh31 121.05(16) . . ?
C43 P31 Rh31 109.13(17) . . ?
C39 P31 Rh31 114.38(17) . . ?
C32 C31 P31 125.5(4) . . ?
C32 C31 H31A 106.0 . . ?
P31 C31 H31A 106.0 . . ?
C32 C31 H31B 106.0 . . ?
P31 C31 H31B 106.0 . . ?
H31A C31 H31B 106.3 . . ?
C37 C32 C33 119.0(5) . . ?
C37 C32 C31 118.9(5) . . ?
C33 C32 C31 121.6(4) . . ?
C32 C33 C34 117.8(5) . . ?
C32 C33 C38 122.0(5) . . ?
C34 C33 C38 119.7(5) . . ?
C35 C34 C33 121.9(5) . . ?
C35 C34 H34A 119.1 . . ?
C33 C34 H34A 119.1 . . ?
C36 C35 C34 119.8(5) . . ?
C36 C35 H35A 120.1 . . ?
C34 C35 H35A 120.1 . . ?
C35 C36 C37 119.7(5) . . ?
C35 C36 H36A 120.1 . . ?
C37 C36 H36A 120.1 . . ?
C36 C37 C32 121.7(5) . . ?
C36 C37 H37A 119.1 . . ?
C32 C37 H37A 119.1 . . ?
C33 C38 P32 123.6(4) . . ?
C33 C38 H38A 106.4 . . ?
P32 C38 H38A 106.4 . . ?
C33 C38 H38B 106.4 . . ?
P32 C38 H38B 106.4 . . ?
H38A C38 H38B 106.5 . . ?
C38 P32 C47 103.1(2) . . ?
C38 P32 C51 97.5(2) . . ?
C47 P32 C51 111.7(2) . . ?
C38 P32 Rh31 120.65(17) . . ?
C47 P32 Rh31 116.06(18) . . ?
C51 P32 Rh31 106.44(17) . . ?
C40 C39 C42 107.6(4) . . ?
C40 C39 C41 106.9(4) . . ?
C42 C39 C41 109.5(4) . . ?
C40 C39 P31 115.1(4) . . ?
C42 C39 P31 104.4(3) . . ?
C41 C39 P31 113.1(4) . . ?
C39 C40 H40A 109.5 . . ?
C39 C40 H40B 109.5 . . ?
H40A C40 H40B 109.5 . . ?
C39 C40 H40C 109.5 . . ?
H40A C40 H40C 109.5 . . ?
H40B C40 H40C 109.5 . . ?
C39 C41 H41A 109.5 . . ?
C39 C41 H41B 109.5 . . ?
H41A C41 H41B 109.5 . . ?
C39 C41 H41C 109.5 . . ?
H41A C41 H41C 109.5 . . ?
H41B C41 H41C 109.5 . . ?
C39 C42 H42A 109.5 . . ?
C39 C42 H42B 109.5 . . ?
H42A C42 H42B 109.5 . . ?
C39 C42 H42C 109.5 . . ?
H42A C42 H42C 109.5 . . ?
H42B C42 H42C 109.5 . . ?
C46 C43 C44 106.5(4) . . ?
C46 C43 C45 109.1(4) . . ?
C44 C43 C45 110.7(4) . . ?
C46 C43 P31 111.1(4) . . ?
C44 C43 P31 107.1(3) . . ?
C45 C43 P31 112.2(4) . . ?
C43 C44 H44A 109.5 . . ?
C43 C44 H44B 109.5 . . ?
H44A C44 H44B 109.5 . . ?
C43 C44 H44C 109.5 . . ?
H44A C44 H44C 109.5 . . ?
H44B C44 H44C 109.5 . . ?
C43 C45 H45A 109.5 . . ?
C43 C45 H45B 109.5 . . ?
H45A C45 H45B 109.5 . . ?
C43 C45 H45C 109.5 . . ?
H45A C45 H45C 109.5 . . ?
H45B C45 H45C 109.5 . . ?
C43 C46 H46A 109.5 . . ?
C43 C46 H46B 109.5 . . ?
H46A C46 H46B 109.5 . . ?
C43 C46 H46C 109.5 . . ?
H46A C46 H46C 109.5 . . ?
H46B C46 H46C 109.5 . . ?
C49 C47 C48 111.6(5) . . ?
C49 C47 C50 108.0(5) . . ?
C48 C47 C50 104.9(4) . . ?
C49 C47 P32 113.0(4) . . ?
C48 C47 P32 105.7(4) . . ?
C50 C47 P32 113.4(4) . . ?
C47 C48 H48A 109.5 . . ?
C47 C48 H48B 109.5 . . ?
H48A C48 H48B 109.5 . . ?
C47 C48 H48C 109.5 . . ?
H48A C48 H48C 109.5 . . ?
H48B C48 H48C 109.5 . . ?
C47 C49 H49A 109.5 . . ?
C47 C49 H49B 109.5 . . ?
H49A C49 H49B 109.5 . . ?
C47 C49 H49C 109.5 . . ?
H49A C49 H49C 109.5 . . ?
H49B C49 H49C 109.5 . . ?
C47 C50 H50A 109.5 . . ?
C47 C50 H50B 109.5 . . ?
H50A C50 H50B 109.5 . . ?
C47 C50 H50C 109.5 . . ?
H50A C50 H50C 109.5 . . ?
H50B C50 H50C 109.5 . . ?
C54 C51 C53 109.1(5) . . ?
C54 C51 C52 107.5(4) . . ?
C53 C51 C52 106.9(4) . . ?
C54 C51 P32 106.4(3) . . ?
C53 C51 P32 112.2(4) . . ?
C52 C51 P32 114.6(4) . . ?
C51 C52 H52A 109.5 . . ?
C51 C52 H52B 109.5 . . ?
H52A C52 H52B 109.5 . . ?
C51 C52 H52C 109.5 . . ?
H52A C52 H52C 109.5 . . ?
H52B C52 H52C 109.5 . . ?
C51 C53 H53A 109.5 . . ?
C51 C53 H53B 109.5 . . ?
H53A C53 H53B 109.5 . . ?
C51 C53 H53C 109.5 . . ?
H53A C53 H53C 109.5 . . ?
H53B C53 H53C 109.5 . . ?
C51 C54 H54A 109.5 . . ?
C51 C54 H54B 109.5 . . ?
H54A C54 H54B 109.5 . . ?
C51 C54 H54C 109.5 . . ?
H54A C54 H54C 109.5 . . ?
H54B C54 H54C 109.5 . . ?
O55 C55 Rh31 175.7(6) . . ?

loop_
_geom_bond_atom_site_label_1
_geom_bond_atom_site_label_2
_geom_bond_distance
_geom_bond_site_symmetry_2
_geom_bond_publ_flag
Rh1 C25 1.847(5) . ?
Rh1 P2 2.2915(14) . ?
Rh1 P1 2.4426(13) . ?
Rh1 I1 2.7205(6) . ?
P1 C1 1.859(5) . ?
P1 C13 1.894(5) . ?
P1 C9 1.925(5) . ?
C1 C2 1.510(7) . ?
C1 H1A 0.9900 . ?
C1 H1B 0.9900 . ?
C2 C3 1.403(7) . ?
C2 C7 1.404(7) . ?
C3 C4 1.405(8) . ?
C3 C8 1.506(7) . ?
C4 C5 1.387(8) . ?
C4 H4A 0.9500 . ?
C5 C6 1.397(8) . ?
C5 H5A 0.9500 . ?
C6 C7 1.375(8) . ?
C6 H6A 0.9500 . ?
C7 H7A 0.9500 . ?
C8 P2 1.856(5) . ?
C8 H8A 0.9900 . ?
C8 H8B 0.9900 . ?
P2 C17 1.906(5) . ?
P2 C21 1.912(6) . ?
C9 C12 1.529(8) . ?
C9 C11 1.542(8) . ?
C9 C10 1.543(7) . ?
C10 H10A 0.9800 . ?
C10 H10B 0.9800 . ?
C10 H10C 0.9800 . ?
C11 H11A 0.9800 . ?
C11 H11B 0.9800 . ?
C11 H11C 0.9800 . ?
C12 H12A 0.9800 . ?
C12 H12B 0.9800 . ?
C12 H12C 0.9800 . ?
C13 C15 1.532(7) . ?
C13 C16 1.537(8) . ?
C13 C14 1.541(7) . ?
C14 H14A 0.9800 . ?
C14 H14B 0.9800 . ?
C14 H14C 0.9800 . ?
C15 H15A 0.9800 . ?
C15 H15B 0.9800 . ?
C15 H15C 0.9800 . ?
C16 H16A 0.9800 . ?
C16 H16B 0.9800 . ?
C16 H16C 0.9800 . ?
C17 C19 1.527(8) . ?
C17 C20 1.539(9) . ?
C17 C18 1.551(8) . ?
C18 H18A 0.9800 . ?
C18 H18B 0.9800 . ?
C18 H18C 0.9800 . ?
C19 H19A 0.9800 . ?
C19 H19B 0.9800 . ?
C19 H19C 0.9800 . ?
C20 H20A 0.9800 . ?
C20 H20B 0.9800 . ?
C20 H20C 0.9800 . ?
C21 C23 1.508(9) . ?
C21 C24 1.509(8) . ?
C21 C22 1.519(9) . ?
C22 H22A 0.9800 . ?
C22 H22B 0.9800 . ?
C22 H22C 0.9800 . ?
C23 H23A 0.9800 . ?
C23 H23B 0.9800 . ?
C23 H23C 0.9800 . ?
C24 H24A 0.9800 . ?
C24 H24B 0.9800 . ?
C24 H24C 0.9800 . ?
C25 O25 1.125(7) . ?
Rh31 C55 1.890(7) . ?
Rh31 P32 2.2896(14) . ?
Rh31 P31 2.4493(14) . ?
Rh31 I31 2.7390(6) . ?
P31 C31 1.847(5) . ?
P31 C43 1.897(5) . ?
P31 C39 1.924(5) . ?
C31 C32 1.503(7) . ?
C31 H31A 0.9900 . ?
C31 H31B 0.9900 . ?
C32 C37 1.404(7) . ?
C32 C33 1.404(7) . ?
C33 C34 1.410(7) . ?
C33 C38 1.515(7) . ?
C34 C35 1.390(8) . ?
C34 H34A 0.9500 . ?
C35 C36 1.366(8) . ?
C35 H35A 0.9500 . ?
C36 C37 1.384(8) . ?
C36 H36A 0.9500 . ?
C37 H37A 0.9500 . ?
C38 P32 1.847(5) . ?
C38 H38A 0.9900 . ?
C38 H38B 0.9900 . ?
P32 C47 1.900(5) . ?
P32 C51 1.924(5) . ?
C39 C40 1.536(8) . ?
C39 C42 1.539(7) . ?
C39 C41 1.547(7) . ?
C40 H40A 0.9800 . ?
C40 H40B 0.9800 . ?
C40 H40C 0.9800 . ?
C41 H41A 0.9800 . ?
C41 H41B 0.9800 . ?
C41 H41C 0.9800 . ?
C42 H42A 0.9800 . ?
C42 H42B 0.9800 . ?
C42 H42C 0.9800 . ?
C43 C46 1.535(8) . ?
C43 C44 1.536(7) . ?
C43 C45 1.539(7) . ?
C44 H44A 0.9800 . ?
C44 H44B 0.9800 . ?
C44 H44C 0.9800 . ?
C45 H45A 0.9800 . ?
C45 H45B 0.9800 . ?
C45 H45C 0.9800 . ?
C46 H46A 0.9800 . ?
C46 H46B 0.9800 . ?
C46 H46C 0.9800 . ?
C47 C49 1.526(8) . ?
C47 C48 1.532(7) . ?
C47 C50 1.539(8) . ?
C48 H48A 0.9800 . ?
C48 H48B 0.9800 . ?
C48 H48C 0.9800 . ?
C49 H49A 0.9800 . ?
C49 H49B 0.9800 . ?
C49 H49C 0.9800 . ?
C50 H50A 0.9800 . ?
C50 H50B 0.9800 . ?
C50 H50C 0.9800 . ?
C51 C54 1.522(7) . ?
C51 C53 1.535(7) . ?
C51 C52 1.538(8) . ?
C52 H52A 0.9800 . ?
C52 H52B 0.9800 . ?
C52 H52C 0.9800 . ?
C53 H53A 0.9800 . ?
C53 H53B 0.9800 . ?
C53 H53C 0.9800 . ?
C54 H54A 0.9800 . ?
C54 H54B 0.9800 . ?
C54 H54C 0.9800 . ?
C55 O55 1.063(7) . ?

loop_
_geom_torsion_atom_site_label_1
_geom_torsion_atom_site_label_2
_geom_torsion_atom_site_label_3
_geom_torsion_atom_site_label_4
_geom_torsion
_geom_torsion_site_symmetry_1
_geom_torsion_site_symmetry_2
_geom_torsion_site_symmetry_3
_geom_torsion_site_symmetry_4
_geom_torsion_publ_flag
C25 Rh1 P1 C1 135.2(7) . . . . ?
P2 Rh1 P1 C1 4.94(19) . . . . ?
I1 Rh1 P1 C1 -158.66(19) . . . . ?
C25 Rh1 P1 C13 17.6(7) . . . . ?
P2 Rh1 P1 C13 -112.68(19) . . . . ?
I1 Rh1 P1 C13 83.71(18) . . . . ?
C25 Rh1 P1 C9 -108.6(7) . . . . ?
P2 Rh1 P1 C9 121.1(2) . . . . ?
I1 Rh1 P1 C9 -42.5(2) . . . . ?
C13 P1 C1 C2 62.7(5) . . . . ?
C9 P1 C1 C2 177.0(4) . . . . ?
Rh1 P1 C1 C2 -56.2(5) . . . . ?
P1 C1 C2 C3 79.7(6) . . . . ?
P1 C1 C2 C7 -110.2(5) . . . . ?
C7 C2 C3 C4 -2.2(7) . . . . ?
C1 C2 C3 C4 168.0(5) . . . . ?
C7 C2 C3 C8 -176.0(5) . . . . ?
C1 C2 C3 C8 -5.8(7) . . . . ?
C2 C3 C4 C5 2.6(8) . . . . ?
C8 C3 C4 C5 176.6(5) . . . . ?
C3 C4 C5 C6 -0.8(8) . . . . ?
C4 C5 C6 C7 -1.3(8) . . . . ?
C5 C6 C7 C2 1.6(8) . . . . ?
C3 C2 C7 C6 0.1(8) . . . . ?
C1 C2 C7 C6 -170.4(5) . . . . ?
C2 C3 C8 P2 -79.0(6) . . . . ?
C4 C3 C8 P2 107.2(5) . . . . ?
C3 C8 P2 C17 -64.2(5) . . . . ?
C3 C8 P2 C21 -177.3(4) . . . . ?
C3 C8 P2 Rh1 69.4(5) . . . . ?
C25 Rh1 P2 C8 -179.2(3) . . . . ?
P1 Rh1 P2 C8 -11.0(2) . . . . ?
I1 Rh1 P2 C8 122.0(2) . . . . ?
C25 Rh1 P2 C17 -52.0(3) . . . . ?
P1 Rh1 P2 C17 116.2(2) . . . . ?
I1 Rh1 P2 C17 -110.8(2) . . . . ?
C25 Rh1 P2 C21 72.2(3) . . . . ?
P1 Rh1 P2 C21 -119.56(18) . . . . ?
I1 Rh1 P2 C21 13.4(2) . . . . ?
C1 P1 C9 C12 90.5(4) . . . . ?
C13 P1 C9 C12 -161.3(4) . . . . ?
Rh1 P1 C9 C12 -37.6(4) . . . . ?
C1 P1 C9 C11 -150.5(4) . . . . ?
C13 P1 C9 C11 -42.3(5) . . . . ?
Rh1 P1 C9 C11 81.4(4) . . . . ?
C1 P1 C9 C10 -28.5(4) . . . . ?
C13 P1 C9 C10 79.7(4) . . . . ?
Rh1 P1 C9 C10 -156.6(3) . . . . ?
C1 P1 C13 C15 47.9(4) . . . . ?
C9 P1 C13 C15 -55.2(5) . . . . ?
Rh1 P1 C13 C15 175.1(4) . . . . ?
C1 P1 C13 C16 171.2(4) . . . . ?
C9 P1 C13 C16 68.1(4) . . . . ?
Rh1 P1 C13 C16 -61.6(4) . . . . ?
C1 P1 C13 C14 -73.4(4) . . . . ?
C9 P1 C13 C14 -176.5(4) . . . . ?
Rh1 P1 C13 C14 53.8(4) . . . . ?
C8 P2 C17 C19 -45.4(5) . . . . ?
C21 P2 C17 C19 57.8(5) . . . . ?
Rh1 P2 C17 C19 179.8(4) . . . . ?
C8 P2 C17 C20 -169.3(6) . . . . ?
C21 P2 C17 C20 -66.1(6) . . . . ?
Rh1 P2 C17 C20 55.9(6) . . . . ?
C8 P2 C17 C18 74.6(5) . . . . ?
C21 P2 C17 C18 177.8(4) . . . . ?
Rh1 P2 C17 C18 -60.2(5) . . . . ?
C8 P2 C21 C23 167.2(7) . . . . ?
C17 P2 C21 C23 60.1(8) . . . . ?
Rh1 P2 C21 C23 -68.7(7) . . . . ?
C8 P2 C21 C24 -74.2(5) . . . . ?
C17 P2 C21 C24 178.6(5) . . . . ?
Rh1 P2 C21 C24 49.8(5) . . . . ?
C8 P2 C21 C22 44.1(5) . . . . ?
C17 P2 C21 C22 -63.1(6) . . . . ?
Rh1 P2 C21 C22 168.2(5) . . . . ?
P2 Rh1 C25 O25 162(5) . . . . ?
P1 Rh1 C25 O25 31(5) . . . . ?
I1 Rh1 C25 O25 -37(5) . . . . ?
C55 Rh31 P31 C31 -146.0(9) . . . . ?
P32 Rh31 P31 C31 -4.7(2) . . . . ?
I31 Rh31 P31 C31 161.60(19) . . . . ?
C55 Rh31 P31 C43 -26.7(9) . . . . ?
P32 Rh31 P31 C43 114.54(18) . . . . ?
I31 Rh31 P31 C43 -79.13(18) . . . . ?
C55 Rh31 P31 C39 99.3(9) . . . . ?
P32 Rh31 P31 C39 -119.45(18) . . . . ?
I31 Rh31 P31 C39 46.87(18) . . . . ?
C43 P31 C31 C32 -65.5(5) . . . . ?
C39 P31 C31 C32 -179.7(4) . . . . ?
Rh31 P31 C31 C32 56.7(5) . . . . ?
P31 C31 C32 C37 111.8(5) . . . . ?
P31 C31 C32 C33 -76.0(6) . . . . ?
C37 C32 C33 C34 1.6(7) . . . . ?
C31 C32 C33 C34 -170.7(5) . . . . ?
C37 C32 C33 C38 173.4(5) . . . . ?
C31 C32 C33 C38 1.1(8) . . . . ?
C32 C33 C34 C35 -3.0(8) . . . . ?
C38 C33 C34 C35 -175.0(5) . . . . ?
C33 C34 C35 C36 2.4(9) . . . . ?
C34 C35 C36 C37 -0.4(9) . . . . ?
C35 C36 C37 C32 -1.0(9) . . . . ?
C33 C32 C37 C36 0.3(8) . . . . ?
C31 C32 C37 C36 172.8(5) . . . . ?
C32 C33 C38 P32 81.6(6) . . . . ?
C34 C33 C38 P32 -106.8(5) . . . . ?
C33 C38 P32 C47 63.2(5) . . . . ?
C33 C38 P32 C51 177.7(4) . . . . ?
C33 C38 P32 Rh31 -68.2(5) . . . . ?
C55 Rh31 P32 C38 -178.2(2) . . . . ?
P31 Rh31 P32 C38 9.62(19) . . . . ?
I31 Rh31 P32 C38 -128.6(2) . . . . ?
C55 Rh31 P32 C47 56.2(3) . . . . ?
P31 Rh31 P32 C47 -116.0(2) . . . . ?
I31 Rh31 P32 C47 105.9(2) . . . . ?
C55 Rh31 P32 C51 -68.8(2) . . . . ?
P31 Rh31 P32 C51 119.01(18) . . . . ?
I31 Rh31 P32 C51 -19.2(2) . . . . ?
C31 P31 C39 C40 27.0(4) . . . . ?
C43 P31 C39 C40 -79.9(4) . . . . ?
Rh31 P31 C39 C40 155.5(3) . . . . ?
C31 P31 C39 C42 -90.7(4) . . . . ?
C43 P31 C39 C42 162.3(3) . . . . ?
Rh31 P31 C39 C42 37.7(4) . . . . ?
C31 P31 C39 C41 150.4(4) . . . . ?
C43 P31 C39 C41 43.4(5) . . . . ?
Rh31 P31 C39 C41 -81.2(4) . . . . ?
C31 P31 C43 C46 -174.5(4) . . . . ?
C39 P31 C43 C46 -71.9(4) . . . . ?
Rh31 P31 C43 C46 55.6(4) . . . . ?
C31 P31 C43 C44 69.5(4) . . . . ?
C39 P31 C43 C44 172.1(4) . . . . ?
Rh31 P31 C43 C44 -60.4(4) . . . . ?
C31 P31 C43 C45 -52.1(4) . . . . ?
C39 P31 C43 C45 50.5(5) . . . . ?
Rh31 P31 C43 C45 178.0(3) . . . . ?
C38 P32 C47 C49 50.6(5) . . . . ?
C51 P32 C47 C49 -53.0(5) . . . . ?
Rh31 P32 C47 C49 -175.3(4) . . . . ?
C38 P32 C47 C48 -71.7(4) . . . . ?
C51 P32 C47 C48 -175.3(4) . . . . ?
Rh31 P32 C47 C48 62.4(4) . . . . ?
C38 P32 C47 C50 173.9(4) . . . . ?
C51 P32 C47 C50 70.3(5) . . . . ?
Rh31 P32 C47 C50 -52.0(4) . . . . ?
C38 P32 C51 C54 87.0(4) . . . . ?
C47 P32 C51 C54 -165.7(4) . . . . ?
Rh31 P32 C51 C54 -38.1(4) . . . . ?
C38 P32 C51 C53 -153.8(4) . . . . ?
C47 P32 C51 C53 -46.5(5) . . . . ?
Rh31 P32 C51 C53 81.2(4) . . . . ?
C38 P32 C51 C52 -31.6(4) . . . . ?
C47 P32 C51 C52 75.7(4) . . . . ?
Rh31 P32 C51 C52 -156.7(4) . . . . ?
P32 Rh31 C55 O55 -161(8) . . . . ?
P31 Rh31 C55 O55 -20(8) . . . . ?
I31 Rh31 C55 O55 35(8) . . . . ?
